data_7022634
loop_
_publ_author_name
'Yao, Ru-Xin'
'Qin, Ying-Lian'
'Ji, Fang'
'Zhao, Yan-Fei'
'Zhang, Xian-Ming'

_publ_section_title
;
 Triangle, square and delta-chain based cobalt tetrazolate magnets.
;
_journal_issue 18
_journal_name_full 'Dalton transactions (Cambridge, England : 2003)'
_journal_page_first 6611
_journal_page_last 6618
_journal_paper_doi 10.1039/c3dt32539c
_journal_volume 42
_journal_year 2013
_chemical_formula_sum 'C8 H12 Co2 N4 O7'
_chemical_formula_weight 394.08
_chemical_name_systematic
;
?
;
_space_group_IT_number 2
_symmetry_cell_setting triclinic
_symmetry_space_group_name_Hall '-P 1'
_symmetry_space_group_name_H-M 'P -1'
_atom_sites_solution_hydrogens geom
_atom_sites_solution_primary direct
_atom_sites_solution_secondary difmap
_audit_creation_method SHELXL-97
_cell_angle_alpha 81.520(3)
_cell_angle_beta 82.013(4)
_cell_angle_gamma 62.680(3)
_cell_formula_units_Z 2
_cell_length_a 6.4307(13)
_cell_length_b 6.8381(14)
_cell_length_c 15.023(3)
_cell_measurement_reflns_used 1215
_cell_measurement_temperature 298(2)
_cell_measurement_theta_max 27.44
_cell_measurement_theta_min 3.36
_cell_volume 578.6(2)
_computing_cell_refinement 'SMART (Bruker, 2001)'
_computing_data_collection 'SMART (Bruker, 2001)'
_computing_data_reduction 'SAINT (Bruker, 2001)'
_computing_molecular_graphics 'ORTEP-II (Johnson, 1976)'
_computing_publication_material 'SHELXL-97 (Sheldrick, 1997)'
_computing_structure_refinement 'SHELXL-97 (Sheldrick, 1997)'
_computing_structure_solution 'SHELXS-97 (Sheldrick, 1990)'
_diffrn_ambient_temperature 298(2)
_diffrn_measured_fraction_theta_full 0.954
_diffrn_measured_fraction_theta_max 0.954
_diffrn_measurement_device_type 'Bruker APEX area-detector diffractometer'
_diffrn_measurement_method '\f and \w scan'
_diffrn_radiation_monochromator graphite
_diffrn_radiation_source 'fine-focus sealed tube'
_diffrn_radiation_type MoK\a
_diffrn_radiation_wavelength 0.71073
_diffrn_reflns_av_R_equivalents 0.0701
_diffrn_reflns_av_sigmaI/netI 0.0769
_diffrn_reflns_limit_h_max 8
_diffrn_reflns_limit_h_min -6
_diffrn_reflns_limit_k_max 8
_diffrn_reflns_limit_k_min -8
_diffrn_reflns_limit_l_max 19
_diffrn_reflns_limit_l_min -18
_diffrn_reflns_number 3127
_diffrn_reflns_theta_full 27.00
_diffrn_reflns_theta_max 27.00
_diffrn_reflns_theta_min 2.75
_exptl_absorpt_coefficient_mu 2.912
_exptl_absorpt_correction_T_max 0.8924
_exptl_absorpt_correction_T_min 0.6692
_exptl_absorpt_correction_type empirical
_exptl_absorpt_process_details 'SADABS, Sheldrick 1997'
_exptl_crystal_colour red
_exptl_crystal_density_diffrn 2.262
_exptl_crystal_density_method 'not measured'
_exptl_crystal_description sheet
_exptl_crystal_F_000 396
_exptl_crystal_size_max 0.15
_exptl_crystal_size_mid 0.08
_exptl_crystal_size_min 0.04
_refine_diff_density_max 1.434
_refine_diff_density_min -1.225
_refine_diff_density_rms 0.301
_refine_ls_extinction_method none
_refine_ls_goodness_of_fit_ref 1.060
_refine_ls_hydrogen_treatment constr
_refine_ls_matrix_type full
_refine_ls_number_parameters 193
_refine_ls_number_reflns 2402
_refine_ls_number_restraints 12
_refine_ls_restrained_S_all 1.059
_refine_ls_R_factor_all 0.0851
_refine_ls_R_factor_gt 0.0635
_refine_ls_shift/su_max 0.000
_refine_ls_shift/su_mean 0.000
_refine_ls_structure_factor_coef Fsqd
_refine_ls_weighting_details 'calc w=1/[\s^2^(Fo^2^)+(0.1598P)^2^+3.7179P] where P=(Fo^2^+2Fc^2^)/3'
_refine_ls_weighting_scheme calc
_refine_ls_wR_factor_gt 0.1964
_refine_ls_wR_factor_ref 0.2485
_reflns_number_gt 1947
_reflns_number_total 2402
_reflns_threshold_expression >2sigma(I)
_cod_data_source_file c3dt32539c.txt
_cod_data_source_block 2
_cod_original_sg_symbol_H-M P-1
_cod_database_code 7022634

loop_
_symmetry_equiv_pos_as_xyz
'x, y, z'
'-x, -y, -z'

loop_
_atom_site_label
_atom_site_type_symbol
_atom_site_fract_x
_atom_site_fract_y
_atom_site_fract_z
_atom_site_U_iso_or_equiv
_atom_site_adp_type
_atom_site_occupancy
_atom_site_symmetry_multiplicity
_atom_site_calc_flag
_atom_site_refinement_flags
Co1 Co 0.21854(19) 0.71741(18) 0.29409(7) 0.0164(4) Uani 1 1 d .
Co2 Co 0.0000 0.5000 0.5000 0.0120(4) Uani 1 2 d S
Co3 Co 0.0000 1.0000 0.5000 0.0124(4) Uani 1 2 d S
O1 O 0.1124(8) 0.7243(8) 0.4321(3) 0.0044(9) Uani 1 1 d U
O2 O 0.3353(12) 0.7193(12) 0.1630(4) 0.0268(14) Uani 1 1 d .
O3 O 0.7016(11) 0.6610(12) 0.1797(4) 0.0279(15) Uani 1 1 d .
O1W O -0.3075(9) 0.6893(9) 0.4466(4) 0.0122(11) Uani 1 1 d .
H1WA H -0.2822 0.7596 0.3982 0.015 Uiso 1 1 d R
H1WB H -0.3589 0.6047 0.4322 0.015 Uiso 1 1 d R
O2W O 0.5565(11) 0.5356(10) 0.3369(4) 0.0215(13) Uani 1 1 d .
H2WA H 0.5748 0.4119 0.3648 0.026 Uiso 1 1 d R
H2WB H 0.6566 0.5188 0.2917 0.026 Uiso 1 1 d R
O3W O -0.1376(10) 0.8751(10) 0.2786(4) 0.0228(13) Uani 1 1 d .
H3WA H -0.2000 0.9129 0.2286 0.027 Uiso 1 1 d R
H3WB H -0.2067 0.9791 0.3128 0.027 Uiso 1 1 d R
O4W O -0.3184(10) 1.1359(9) 0.4418(4) 0.0202(13) Uani 1 1 d .
H4WA H -0.3538 1.0323 0.4377 0.024 Uiso 1 1 d R
H4WB H -0.4236 1.2231 0.4774 0.024 Uiso 1 1 d R
N1 N 0.7945(12) 0.6169(11) -0.3011(4) 0.0153(14) Uani 1 1 d .
N2 N 0.8663(12) 0.6772(11) -0.3842(4) 0.0165(14) Uani 1 1 d .
N3 N 0.8660(12) 0.8692(11) -0.3849(4) 0.0134(13) Uani 1 1 d U
N4 N 0.7912(12) 0.9433(11) -0.3025(4) 0.0158(14) Uani 1 1 d .
C1 C 0.5366(16) 0.7040(14) 0.1321(6) 0.0207(17) Uani 1 1 d .
C2 C 0.5882(15) 0.7339(13) 0.0324(5) 0.0151(16) Uani 1 1 d .
C3 C 0.4280(16) 0.7513(13) -0.0273(6) 0.0201(18) Uani 1 1 d .
H3 H 0.2869 0.7496 -0.0043 0.024 Uiso 1 1 calc R
C4 C 0.4785(15) 0.7708(14) -0.1193(6) 0.0187(17) Uani 1 1 d .
H4 H 0.3731 0.7798 -0.1581 0.022 Uiso 1 1 calc R
C5 C 0.6871(15) 0.7771(14) -0.1539(5) 0.0171(16) Uani 1 1 d .
C6 C 0.8400(16) 0.7666(16) -0.0954(6) 0.0249(19) Uani 1 1 d .
H6 H 0.9774 0.7755 -0.1189 0.030 Uiso 1 1 calc R
C7 C 0.7940(13) 0.7429(15) -0.0019(6) 0.0186(17) Uani 1 1 d .
H7 H 0.9004 0.7334 0.0366 0.022 Uiso 1 1 calc R
C8 C 0.7563(13) 0.7813(14) -0.2525(5) 0.0143(15) Uani 1 1 d .

loop_
_atom_site_aniso_label
_atom_site_aniso_U_11
_atom_site_aniso_U_22
_atom_site_aniso_U_33
_atom_site_aniso_U_23
_atom_site_aniso_U_13
_atom_site_aniso_U_12
Co1 0.0194(6) 0.0183(6) 0.0118(6) -0.0019(4) 0.0010(4) -0.0092(5)
Co2 0.0157(8) 0.0121(7) 0.0096(7) -0.0027(5) 0.0013(5) -0.0077(6)
Co3 0.0175(8) 0.0107(7) 0.0101(7) -0.0020(5) 0.0017(5) -0.0078(6)
O1 0.0083(16) 0.0032(16) 0.0035(16) -0.0010(13) 0.0020(13) -0.0045(13)
O2 0.032(4) 0.037(4) 0.018(3) -0.004(3) 0.006(3) -0.022(3)
O3 0.029(3) 0.040(4) 0.015(3) -0.004(3) -0.001(3) -0.016(3)
O1W 0.012(2) 0.017(3) 0.010(3) -0.003(2) -0.0053(19) -0.007(2)
O2W 0.029(3) 0.024(3) 0.014(3) 0.002(2) -0.001(2) -0.014(3)
O3W 0.020(3) 0.025(3) 0.021(3) -0.006(3) -0.001(2) -0.008(3)
O4W 0.022(3) 0.011(3) 0.024(3) 0.000(2) -0.004(2) -0.004(2)
N1 0.020(3) 0.017(3) 0.007(3) 0.001(3) 0.000(2) -0.008(3)
N2 0.025(4) 0.012(3) 0.012(3) -0.001(2) 0.001(3) -0.008(3)
N3 0.023(3) 0.013(3) 0.003(3) 0.002(2) 0.001(2) -0.009(3)
N4 0.020(3) 0.018(3) 0.008(3) -0.005(3) 0.001(3) -0.007(3)
C1 0.025(4) 0.016(4) 0.024(5) -0.002(3) -0.003(3) -0.011(3)
C2 0.026(4) 0.009(3) 0.008(4) 0.001(3) -0.002(3) -0.007(3)
C3 0.029(4) 0.007(4) 0.024(4) 0.004(3) 0.001(4) -0.010(3)
C4 0.024(4) 0.023(4) 0.017(4) -0.002(3) -0.004(3) -0.016(4)
C5 0.028(4) 0.022(4) 0.008(4) 0.001(3) -0.003(3) -0.016(4)
C6 0.025(4) 0.032(5) 0.020(4) -0.004(4) 0.000(3) -0.015(4)
C7 0.005(3) 0.031(5) 0.020(4) -0.006(3) -0.001(3) -0.007(3)
C8 0.011(3) 0.026(4) 0.007(3) -0.006(3) 0.003(3) -0.009(3)

loop_
_atom_type_symbol
_atom_type_description
_atom_type_scat_dispersion_real
_atom_type_scat_dispersion_imag
_atom_type_scat_source
C C 0.0033 0.0016 'International Tables Vol C Tables 4.2.6.8 and 6.1.1.4'
H H 0.0000 0.0000 'International Tables Vol C Tables 4.2.6.8 and 6.1.1.4'
N N 0.0061 0.0033 'International Tables Vol C Tables 4.2.6.8 and 6.1.1.4'
O O 0.0106 0.0060 'International Tables Vol C Tables 4.2.6.8 and 6.1.1.4'
Co Co 0.3494 0.9721 'International Tables Vol C Tables 4.2.6.8 and 6.1.1.4'

loop_
_geom_angle_atom_site_label_1
_geom_angle_atom_site_label_2
_geom_angle_atom_site_label_3
_geom_angle
_geom_angle_site_symmetry_1
_geom_angle_site_symmetry_3
O2 Co1 O3W 98.3(3) . .
O2 Co1 O2W 93.2(3) . .
O3W Co1 O2W 167.8(2) . .
O2 Co1 O1 176.1(2) . .
O3W Co1 O1 84.2(2) . .
O2W Co1 O1 84.5(2) . .
O2 Co1 N1 94.8(3) . 2_665
O3W Co1 N1 88.5(2) . 2_665
O2W Co1 N1 86.6(2) . 2_665
O1 Co1 N1 88.2(2) . 2_665
O2 Co1 N4 91.3(3) . 2_675
O3W Co1 N4 89.4(2) . 2_675
O2W Co1 N4 94.3(2) . 2_675
O1 Co1 N4 85.7(2) . 2_675
N1 Co1 N4 173.7(2) 2_665 2_675
O1W Co2 O1W 179.999(1) . 2_566
O1W Co2 O1 86.7(2) . .
O1W Co2 O1 93.3(2) 2_566 .
O1W Co2 O1 93.3(2) . 2_566
O1W Co2 O1 86.7(2) 2_566 2_566
O1 Co2 O1 180.0 . 2_566
O1W Co2 N2 90.9(2) . 2_665
O1W Co2 N2 89.1(2) 2_566 2_665
O1 Co2 N2 86.9(2) . 2_665
O1 Co2 N2 93.1(2) 2_566 2_665
O1W Co2 N2 89.1(2) . 1_456
O1W Co2 N2 90.9(2) 2_566 1_456
O1 Co2 N2 93.1(2) . 1_456
O1 Co2 N2 86.9(2) 2_566 1_456
N2 Co2 N2 179.999(1) 2_665 1_456
O1 Co3 O1 180.000(2) . 2_576
O1 Co3 O4W 90.6(2) . 2_576
O1 Co3 O4W 89.4(2) 2_576 2_576
O1 Co3 O4W 89.4(2) . .
O1 Co3 O4W 90.6(2) 2_576 .
O4W Co3 O4W 179.999(1) 2_576 .
O1 Co3 N3 94.0(2) . 1_456
O1 Co3 N3 86.0(2) 2_576 1_456
O4W Co3 N3 88.1(2) 2_576 1_456
O4W Co3 N3 91.9(2) . 1_456
O1 Co3 N3 86.0(2) . 2_675
O1 Co3 N3 94.0(2) 2_576 2_675
O4W Co3 N3 91.9(2) 2_576 2_675
O4W Co3 N3 88.1(2) . 2_675
N3 Co3 N3 180.0(4) 1_456 2_675
Co3 O1 Co2 112.1(2) . .
Co3 O1 Co1 123.5(2) . .
Co2 O1 Co1 121.2(2) . .
C1 O2 Co1 125.4(6) . .
Co2 O1W H1WA 108.1 . .
Co2 O1W H1WB 108.1 . .
H1WA O1W H1WB 107.4 . .
Co1 O2W H2WA 111.4 . .
Co1 O2W H2WB 109.4 . .
H2WA O2W H2WB 111.4 . .
Co1 O3W H3WA 125.7 . .
Co1 O3W H3WB 110.1 . .
H3WA O3W H3WB 110.2 . .
Co3 O4W H4WA 108.4 . .
Co3 O4W H4WB 108.0 . .
H4WA O4W H4WB 107.4 . .
C8 N1 N2 104.2(6) . .
C8 N1 Co1 143.7(5) . 2_665
N2 N1 Co1 112.0(5) . 2_665
N3 N2 N1 109.5(6) . .
N3 N2 Co2 120.1(5) . 1_654
N1 N2 Co2 130.1(5) . 1_654
N2 N3 N4 109.9(6) . .
N2 N3 Co3 120.1(5) . 1_654
N4 N3 Co3 129.7(5) . 1_654
C8 N4 N3 103.9(6) . .
C8 N4 Co1 142.4(5) . 2_675
N3 N4 Co1 113.6(5) . 2_675
O3 C1 O2 124.8(8) . .
O3 C1 C2 116.0(8) . .
O2 C1 C2 119.1(8) . .
C7 C2 C3 119.6(8) . .
C7 C2 C1 120.0(7) . .
C3 C2 C1 120.4(8) . .
C4 C3 C2 120.7(8) . .
C4 C3 H3 119.7 . .
C2 C3 H3 119.7 . .
C3 C4 C5 119.8(8) . .
C3 C4 H4 120.1 . .
C5 C4 H4 120.1 . .
C6 C5 C4 119.3(8) . .
C6 C5 C8 119.1(8) . .
C4 C5 C8 121.4(7) . .
C5 C6 C7 121.8(8) . .
C5 C6 H6 119.1 . .
C7 C6 H6 119.1 . .
C2 C7 C6 118.8(7) . .
C2 C7 H7 120.6 . .
C6 C7 H7 120.6 . .
N4 C8 N1 112.3(7) . .
N4 C8 C5 124.9(7) . .
N1 C8 C5 122.8(7) . .

loop_
_geom_bond_atom_site_label_1
_geom_bond_atom_site_label_2
_geom_bond_distance
_geom_bond_site_symmetry_2
Co1 O2 2.009(6) .
Co1 O3W 2.067(6) .
Co1 O2W 2.087(6) .
Co1 O1 2.091(5) .
Co1 N1 2.312(7) 2_665
Co1 N4 2.314(7) 2_675
Co2 O1W 2.004(5) .
Co2 O1W 2.004(5) 2_566
Co2 O1 2.066(5) .
Co2 O1 2.066(5) 2_566
Co2 N2 2.118(7) 2_665
Co2 N2 2.118(7) 1_456
Co3 O1 2.057(5) .
Co3 O1 2.057(5) 2_576
Co3 O4W 2.082(6) 2_576
Co3 O4W 2.082(6) .
Co3 N3 2.091(6) 1_456
Co3 N3 2.091(6) 2_675
O2 C1 1.275(11) .
O3 C1 1.259(11) .
O1W H1WA 0.8500 .
O1W H1WB 0.8500 .
O2W H2WA 0.8500 .
O2W H2WB 0.8501 .
O3W H3WA 0.8500 .
O3W H3WB 0.8500 .
O4W H4WA 0.8500 .
O4W H4WB 0.8501 .
N1 C8 1.340(11) .
N1 N2 1.343(9) .
N1 Co1 2.312(7) 2_665
N2 N3 1.311(10) .
N2 Co2 2.118(7) 1_654
N3 N4 1.348(9) .
N3 Co3 2.091(6) 1_654
N4 C8 1.333(11) .
N4 Co1 2.314(7) 2_675
C1 C2 1.493(12) .
C2 C7 1.377(11) .
C2 C3 1.412(13) .
C3 C4 1.376(12) .
C3 H3 0.9300 .
C4 C5 1.387(11) .
C4 H4 0.9300 .
C5 C6 1.378(12) .
C5 C8 1.486(11) .
C6 C7 1.397(12) .
C6 H6 0.9300 .
C7 H7 0.9300 .
